data_2007948
loop_
_publ_author_name
'Namouchi Cherni, Saoussen'
'Haloui, Asma'
'Driss, Ahmed'
'Meganem, Faouzi'

_publ_contact_author
;
Pr T. Jouini
 Departement de Chimie
 Faculte des Sciences
 1060 Campus Universitaire
 Tunis, Tunisie.
;
_publ_section_title
;
 2,3-Dihydronaphto[2,3-<i>b</i>][1,4]dioxine
;
_journal_issue 12
_journal_name_full 'Acta Crystallographica Section C'
_journal_page_first 1865
_journal_page_last 1867
_journal_paper_doi 10.1107/S0108270198009470
_journal_volume 54
_journal_year 1998
_chemical_formula_moiety 'C12 H10 O2'
_chemical_formula_structural 'C10 H6 O2 C2 H4'
_chemical_formula_sum 'C12 H10 O2'
_chemical_formula_weight 186.20
_chemical_melting_point 81.5
_chemical_name_systematic
;
 2,3-Dihydro Naphto[2,3-b]1,4-Dioxine
;
_space_group_IT_number 14
_symmetry_cell_setting monoclinic
_symmetry_space_group_name_Hall '-P 2yn'
_symmetry_space_group_name_H-M 'P 1 21/n 1'
_audit_creation_method SHELXL
_cell_angle_alpha 90.00
_cell_angle_beta 93.87(2)
_cell_angle_gamma 90.00
_cell_formula_units_Z 4
_cell_length_a 6.721(2)
_cell_length_b 12.278(4)
_cell_length_c 11.096(2)
_cell_measurement_reflns_used 25
_cell_measurement_temperature 293(2)
_cell_measurement_theta_max 15
_cell_measurement_theta_min 13
_cell_volume 913.6(4)
_computing_cell_refinement 'CAD4 EXPRESS'
_computing_data_collection 'CAD4 EXPRESS (Duisenberg, 1992; Mac\'i\<cek & Yordanov, 1992)'
_computing_data_reduction 'MolEN (Fair, 1990)'
_computing_molecular_graphics 'ZORTEP (Zsolnai, 1994)'
_computing_publication_material SHELXL-93
_computing_structure_refinement 'SHELXL-93 (Sheldrick, 1993)'
_computing_structure_solution 'SHELXS-86 (Sheldrick, 1990)'
_diffrn_ambient_temperature 293(2)
_diffrn_measurement_device CAD4
_diffrn_measurement_method \w/2\q
_diffrn_radiation_monochromator graphite
_diffrn_radiation_source 'fine-focus sealed tube'
_diffrn_radiation_type MoK\a
_diffrn_radiation_wavelength 0.71069
_diffrn_reflns_av_R_equivalents 0.0198
_diffrn_reflns_av_sigmaI/netI 0.0175
_diffrn_reflns_limit_h_max 8
_diffrn_reflns_limit_h_min -8
_diffrn_reflns_limit_k_max 15
_diffrn_reflns_limit_k_min 0
_diffrn_reflns_limit_l_max 14
_diffrn_reflns_limit_l_min 0
_diffrn_reflns_number 2089
_diffrn_reflns_theta_max 26.97
_diffrn_reflns_theta_min 2.48
_diffrn_standards_decay_% 4.6
_diffrn_standards_interval_time 120
_diffrn_standards_number 1
_exptl_absorpt_coefficient_mu 0.092
_exptl_absorpt_correction_type none
_exptl_crystal_colour incolore
_exptl_crystal_density_diffrn 1.354
_exptl_crystal_density_meas ?
_exptl_crystal_description parall\'el\'epip\`ede
_exptl_crystal_F_000 392
_exptl_crystal_size_max 0.576
_exptl_crystal_size_mid 0.504
_exptl_crystal_size_min 0.252
_refine_diff_density_max 0.172
_refine_diff_density_min -0.113
_refine_ls_extinction_coef 0.024(4)
_refine_ls_extinction_method SHELXL
_refine_ls_goodness_of_fit_all 1.052
_refine_ls_goodness_of_fit_obs 1.137
_refine_ls_hydrogen_treatment refall
_refine_ls_matrix_type full
_refine_ls_number_parameters 188
_refine_ls_number_reflns 1991
_refine_ls_number_restraints 1
_refine_ls_restrained_S_all 1.051
_refine_ls_restrained_S_obs 1.136
_refine_ls_R_factor_all 0.0720
_refine_ls_R_factor_obs 0.0399
_refine_ls_shift/esd_max 0.000
_refine_ls_shift/esd_mean 0.000
_refine_ls_structure_factor_coef Fsqd
_refine_ls_weighting_details 'w = 1/[\s^2^(Fo^2^)+(0.0621P)^2^+0.1161P] where P=(Fo^2^+2Fc^2^)/3'
_refine_ls_weighting_scheme calc
_refine_ls_wR_factor_all 0.1275
_refine_ls_wR_factor_obs 0.1076
_reflns_number_observed 1280
_reflns_number_total 1991
_reflns_observed_criterion I>2sigma(I)
_cod_data_source_file gs1007.cif
_cod_data_source_block mgha
_cod_depositor_comments
;
The following automatic conversions were performed:

'_exptl_crystal_density_meas' value 'none' was changed to '?' - the
value is perceived as not measured.

Automatic conversion script
Id: cif_fix_values 3008 2015-01-20 13:52:24Z robertas 

The following automatic conversions were performed:

'_refine_ls_weighting_scheme' value 'calc w =
1/[\s^2^(Fo^2^)+(0.0621P)^2^+0.1161P] where P=(Fo^2^+2Fc^2^)/3' was
changed to 'calc'. New tag '_refine_ls_weighting_details' was
created. The value of the new tag was set to 'w =
1/[\s^2^(Fo^2^)+(0.0621P)^2^+0.1161P] where P=(Fo^2^+2Fc^2^)/3'.

Automatic conversion script
Id: cif_fix_values 3143 2015-03-26 13:38:13Z robertas 
;
_cod_original_sg_symbol_H-M 'P 21/n'
_cod_database_code 2007948

loop_
_symmetry_equiv_pos_as_xyz
'x, y, z'
'-x+1/2, y+1/2, -z+1/2'
'-x, -y, -z'
'x-1/2, -y-1/2, z-1/2'

loop_
_atom_site_aniso_label
_atom_site_aniso_U_11
_atom_site_aniso_U_22
_atom_site_aniso_U_33
_atom_site_aniso_U_12
_atom_site_aniso_U_13
_atom_site_aniso_U_23
C1 0.0610(10) 0.0546(9) 0.0481(8) 0.0045(7) -0.0021(7) -0.0012(7)
C2 0.0771(11) 0.0572(9) 0.0513(9) -0.0018(8) 0.0090(8) 0.0068(8)
C3 0.0604(10) 0.0623(10) 0.0649(10) -0.0096(8) 0.0150(8) 0.0010(8)
C4 0.0464(9) 0.0647(10) 0.0592(10) -0.0022(7) 0.0038(7) -0.0045(8)
C5 0.0437(7) 0.0459(7) 0.0457(7) 0.0033(6) 0.0041(6) -0.0058(6)
C6 0.0477(8) 0.0399(7) 0.0451(7) 0.0049(6) 0.0034(6) -0.0069(6)
C7 0.0447(8) 0.0508(8) 0.0537(9) 0.0010(6) -0.0012(7) -0.0044(7)
C8 0.0460(8) 0.0463(8) 0.0577(9) -0.0011(6) 0.0094(6) -0.0049(7)
C9 0.0571(9) 0.0519(8) 0.0447(8) 0.0049(7) 0.0060(6) 0.0017(6)
C10 0.0480(8) 0.0604(9) 0.0479(8) 0.0026(7) -0.0010(6) 0.0007(7)
C11 0.087(3) 0.082(2) 0.065(2) -0.014(2) 0.020(2) 0.019(2)
C12 0.085(2) 0.069(2) 0.078(2) -0.016(2) 0.025(2) 0.007(2)
C13 0.074(8) 0.090(10) 0.081(9) 0.008(7) 0.023(6) 0.018(7)
C14 0.086(8) 0.051(6) 0.072(7) -0.008(6) 0.037(6) -0.007(5)
O1 0.0582(7) 0.0770(8) 0.0792(8) -0.0158(6) 0.0130(6) 0.0098(6)
O2 0.0791(8) 0.0897(9) 0.0588(7) -0.0038(7) 0.0055(6) 0.0245(6)

loop_
_atom_site_label
_atom_site_fract_x
_atom_site_fract_y
_atom_site_fract_z
_atom_site_U_iso_or_equiv
_atom_site_thermal_displace_type
_atom_site_calc_flag
_atom_site_refinement_flags
_atom_site_occupancy
_atom_site_disorder_group
_atom_site_type_symbol
C1 -0.0921(3) 0.19820(10) 0.42490(10) 0.0548(4) Uani d . 1 . C
C2 0.0686(3) 0.25670(10) 0.3952(2) 0.0616(4) Uani d . 1 . C
C3 0.2428(3) 0.25820(10) 0.4715(2) 0.0620(5) Uani d . 1 . C
C4 0.2522(2) 0.20110(10) 0.57680(10) 0.0567(4) Uani d . 1 . C
C5 0.0879(2) 0.13980(10) 0.61180(10) 0.0451(3) Uani d . 1 . C
C6 -0.0894(2) 0.13860(10) 0.53450(10) 0.0442(3) Uani d . 1 . C
C7 -0.2549(2) 0.07960(10) 0.56970(10) 0.0500(4) Uani d . 1 . C
C8 -0.2480(2) 0.02460(10) 0.67650(10) 0.0497(4) Uani d . 1 . C
C9 -0.0703(2) 0.02480(10) 0.75320(10) 0.0511(4) Uani d . 1 . C
C10 0.0914(2) 0.08080(10) 0.72100(10) 0.0523(4) Uani d . 1 . C
C11 -0.2480(7) -0.0622(3) 0.9025(3) 0.0776(9) Uani d P 0.79 . C
C12 -0.3873(5) -0.1034(3) 0.8051(3) 0.0764(8) Uani d P 0.79 . C
C13 -0.194(2) -0.1098(12) 0.8746(14) 0.081(4) Uani d P 0.21 . C
C14 -0.400(2) -0.0532(9) 0.8439(12) 0.068(3) Uani d P 0.21 . C
O1 -0.4156(2) -0.02870(10) 0.70880(10) 0.0711(4) Uani d . 1 . O
O2 -0.0576(2) -0.03120(10) 0.86020(10) 0.0758(4) Uani d . 1 . O
H1 -0.213(3) 0.2000(10) 0.373(2) 0.071(5) Uiso d . 1 . H
H2 0.065(3) 0.297(2) 0.319(2) 0.078(5) Uiso d . 1 . H
H3 0.357(3) 0.3010(10) 0.448(2) 0.071(5) Uiso d . 1 . H
H4 0.376(3) 0.200(2) 0.628(2) 0.080(5) Uiso d . 1 . H
H7 -0.376(3) 0.0770(10) 0.5190(10) 0.061(4) Uiso d . 1 . H
H10 0.210(3) 0.0780(10) 0.773(2) 0.070(5) Uiso d . 1 . H
H111 -0.335(4) 0.008(3) 0.930(2) 0.099(9) Uiso d P 0.79 . H
H112 -0.216(3) -0.116(2) 0.965(2) 0.060(6) Uiso d P 0.79 . H
H121 -0.515(3) -0.119(2) 0.834(2) 0.062(6) Uiso d P 0.79 . H
H122 -0.331(4) -0.171(3) 0.773(3) 0.100(9) Uiso d P 0.79 . H

loop_
_atom_type_symbol
_atom_type_description
_atom_type_scat_dispersion_real
_atom_type_scat_dispersion_imag
_atom_type_scat_source
C C 0.0033 0.0016 'International Tables Vol C Tables 4.2.6.8 and 6.1.1.4'
O O 0.0106 0.0060 'International Tables Vol C Tables 4.2.6.8 and 6.1.1.4'
H H 0.0000 0.0000 'International Tables Vol C Tables 4.2.6.8 and 6.1.1.4'

loop_
_geom_angle_atom_site_label_1
_geom_angle_atom_site_label_2
_geom_angle_atom_site_label_3
_geom_angle
_geom_angle_publ_flag
C2 C1 C6 121.1(2) y
C2 C1 H1 120.0(10) n
C6 C1 H1 119.0(10) n
C1 C2 C3 120.5(2) y
C1 C2 H2 120.0(10) n
C3 C2 H2 119.0(10) n
C4 C3 C2 120.1(2) y
C4 C3 H3 121.0(10) n
C2 C3 H3 119.0(10) n
C3 C4 C5 121.30(10) y
C3 C4 H4 120.0(10) n
C5 C4 H4 119.0(10) n
C10 C5 C4 122.80(10) y
C10 C5 C6 118.60(10) y
C4 C5 C6 118.60(10) y
C7 C6 C1 122.70(10) y
C7 C6 C5 119.00(10) y
C1 C6 C5 118.30(10) y
C8 C7 C6 121.10(10) y
C8 C7 H7 118.0(10) n
C6 C7 H7 121.0(10) n
C7 C8 O1 118.90(10) y
C7 C8 C9 119.90(10) y
O1 C8 C9 121.10(10) y
C10 C9 O2 118.70(10) y
C10 C9 C8 120.00(10) y
O2 C9 C8 121.30(10) y
C9 C10 C5 121.40(10) y
C9 C10 H10 118.0(10) n
C5 C10 H10 120.0(10) n
C13 C11 C14 105(2) n
C13 C11 O2 67.0(10) n
C14 C11 O2 123.3(6) n
C13 C11 C12 74.8(15) n
C14 C11 C12 30.8(5) n
O2 C11 C12 112.7(3) y
C13 C11 H111 172.(2) n
C14 C11 H111 67.7(16) n
O2 C11 H111 113.0(10) n
C12 C11 H111 99.0(10) n
C13 C11 H112 71.3(16) n
C14 C11 H112 126.8(14) n
O2 C11 H112 105.0(10) n
C12 C11 H112 113.0(10) n
H111 C11 H112 116(2) n
C14 C12 O1 83.6(11) n
C14 C12 C13 82.8(13) n
O1 C12 C13 120.1(6) n
C14 C12 C11 52.7(12) n
O1 C12 C11 112.4(3) y
C13 C12 C11 30.2(5) n
C14 C12 H121 80.3(16) n
O1 C12 H121 108.0(10) n
C13 C12 H121 126.6(14) n
C11 C12 H121 111.0(10) n
C14 C12 H122 161.(2) n
O1 C12 H122 108(2) n
C13 C12 H122 78.2(18) n
C11 C12 H122 108(2) n
H121 C12 H122 109(2) n
C11 C13 O2 81.2(14) n
C11 C13 C12 75.1(13) n
O2 C13 C12 118.9(11) n
C11 C13 C14 46.4(12) n
O2 C13 C14 104.8(10) y
C12 C13 C14 28.7(5) n
C11 C13 H112 63.8(17) n
O2 C13 H112 108.4(19) n
C12 C13 H112 109.6(16) n
C14 C13 H112 93.6(17) n
C12 C14 C11 96.4(14) n
C12 C14 O1 66.7(10) n
C11 C14 O1 124.1(8) n
C12 C14 C13 68.5(12) n
C11 C14 C13 28.1(7) n
O1 C14 C13 107.6(8) y
C12 C14 H111 150.(2) n
C11 C14 H111 53.2(16) n
O1 C14 H111 128.3(15) n
C13 C14 H111 81.2(18) n
C12 C14 H121 57.6(15) n
C11 C14 H121 123.8(15) n
O1 C14 H121 92.6(15) n
C13 C14 H121 107.4(15) n
H111 C14 H121 134.4(19) n
C8 O1 C12 115.9(2) y
C8 O1 C14 110.3(5) y
C12 O1 C14 29.6(4) n
C13 O2 C9 117.4(7) y
C13 O2 C11 31.6(5) n
C9 O2 C11 114.2(2) y

loop_
_geom_bond_atom_site_label_1
_geom_bond_atom_site_label_2
_geom_bond_site_symmetry_2
_geom_bond_distance
_geom_bond_publ_flag
C1 C2 . 1.356(2) y
C1 C6 . 1.418(2) y
C1 H1 . 0.96(2) n
C2 C3 . 1.397(2) y
C2 H2 . 0.98(2) n
C3 C4 . 1.359(2) y
C3 H3 . 0.98(2) n
C4 C5 . 1.413(2) y
C4 H4 . 0.97(2) n
C5 C10 . 1.410(2) y
C5 C6 . 1.421(2) y
C6 C7 . 1.405(2) y
C7 C8 . 1.362(2) y
C7 H7 . 0.96(2) n
C8 O1 . 1.371(2) y
C8 C9 . 1.419(2) y
C9 C10 . 1.354(2) y
C9 O2 . 1.370(2) y
C10 H10 . 0.95(2) n
C11 C13 . 0.766(12) n
C11 C14 . 1.178(14) n
C11 O2 . 1.443(4) y
C11 C12 . 1.472(6) y
C11 H111 . 1.10(3) n
C11 H112 . 0.97(2) n
C12 C14 . 0.759(10) n
C12 O1 . 1.410(3) y
C12 C13 . 1.47(2) n
C12 H121 . 0.96(2) n
C12 H122 . 0.98(3) n
C13 O2 . 1.346(15) y
C13 C14 . 1.57(2) y
C13 H112 . 1.03(2) n
C14 O1 . 1.526(13) y
C14 H111 . 1.27(3) n
C14 H121 . 1.12(3) n
